data_1572041
loop_
_publ_author_name
'Nascimento, Mitchell A.'
'LaPierre, Etienne A.'
'Patrick, Brian O.'
'Watson, Jade E. T.'
'Watanabe, Lara'
'Rawson, Jeremy'
'Hering-Junghans, Christian'
'Manners, Ian'

_publ_section_title
;
 1,3-Dipolar cyclisation reactions of nitriles with sterically encumbered
 cyclic triphosphanes: synthesis and electronic structure of
 phosphorus-rich heterocycles with tunable colour.
;
_journal_issue 30
_journal_name_full 'Chemical science'
_journal_page_first 12006
_journal_page_last 12016
_journal_paper_doi 10.1039/d4sc02497d
_journal_volume 15
_journal_year 2024
_chemical_formula_moiety 'C43 H56 N1 P3'
_chemical_formula_sum 'C43 H56 N P3'
_chemical_formula_weight 679.79
_space_group_crystal_system triclinic
_space_group_IT_number 2
_space_group_name_Hall '-P 1'
_space_group_name_H-M_alt 'P -1'
_atom_sites_solution_hydrogens geom
_audit_creation_method SHELXL-2018/3
_audit_update_record
;
2023-09-05 deposited with the CCDC.	2024-07-01 downloaded from the CCDC.
;
_cell_angle_alpha 86.071(2)
_cell_angle_beta 89.119(3)
_cell_angle_gamma 79.852(2)
_cell_formula_units_Z 2
_cell_length_a 8.7516(4)
_cell_length_b 11.3824(5)
_cell_length_c 20.2888(11)
_cell_measurement_reflns_used 9994
_cell_measurement_temperature 100(2)
_cell_measurement_theta_max 26.43
_cell_measurement_theta_min 2.36
_cell_volume 1984.75(17)
_computing_cell_refinement 'Bruker SAINT'
_computing_data_collection 'Bruker APEX2'
_computing_data_reduction 'Bruker SAINT'
_computing_molecular_graphics 'Bruker SHELXTL'
_computing_publication_material 'LinXTL v. 5.9.9 (Spasyuk, 2009)'
_computing_structure_refinement 'SHELXL-2014 (Sheldrick 2014)'
_computing_structure_solution 'SHELXS-97 (Sheldrick 2008)'
_diffrn_ambient_temperature 100(2)
_diffrn_measured_fraction_theta_full 0.997
_diffrn_measured_fraction_theta_max 0.993
_diffrn_measurement_device_type 'Bruker APEX-II CCD'
_diffrn_measurement_method '\f and \w scans'
_diffrn_radiation_type MoK\a
_diffrn_radiation_wavelength 0.71073
_diffrn_reflns_av_R_equivalents 0.0308
_diffrn_reflns_av_unetI/netI 0.0355
_diffrn_reflns_Laue_measured_fraction_full 0.997
_diffrn_reflns_Laue_measured_fraction_max 0.993
_diffrn_reflns_limit_h_max 10
_diffrn_reflns_limit_h_min -10
_diffrn_reflns_limit_k_max 13
_diffrn_reflns_limit_k_min -14
_diffrn_reflns_limit_l_max 25
_diffrn_reflns_limit_l_min -25
_diffrn_reflns_number 28331
_diffrn_reflns_point_group_measured_fraction_full 0.997
_diffrn_reflns_point_group_measured_fraction_max 0.993
_diffrn_reflns_theta_full 25.242
_diffrn_reflns_theta_max 26.431
_diffrn_reflns_theta_min 1.006
_exptl_absorpt_coefficient_mu 0.179
_exptl_absorpt_correction_T_max 0.7454
_exptl_absorpt_correction_T_min .7238
_exptl_absorpt_correction_type multi-scan
_exptl_absorpt_process_details 'Sadabs (Sheldrick, 1996)'
_exptl_crystal_colour Yellow
_exptl_crystal_density_diffrn 1.138
_exptl_crystal_density_method 'not measured'
_exptl_crystal_description irregular
_exptl_crystal_F_000 732
_exptl_crystal_size_max 0.24
_exptl_crystal_size_mid 0.12
_exptl_crystal_size_min 0.07
_refine_diff_density_max 0.330
_refine_diff_density_min -0.213
_refine_diff_density_rms 0.043
_refine_ls_extinction_method none
_refine_ls_goodness_of_fit_ref 1.037
_refine_ls_hydrogen_treatment constr
_refine_ls_matrix_type full
_refine_ls_number_parameters 436
_refine_ls_number_reflns 8107
_refine_ls_number_restraints 0
_refine_ls_restrained_S_all 1.037
_refine_ls_R_factor_all 0.0507
_refine_ls_R_factor_gt 0.0373
_refine_ls_shift/su_max 0.001
_refine_ls_shift/su_mean 0.000
_refine_ls_structure_factor_coef Fsqd
_refine_ls_weighting_details 'w=1/[\s^2^(Fo^2^)+(0.0373P)^2^+0.7620P] where P=(Fo^2^+2Fc^2^)/3'
_refine_ls_weighting_scheme calc
_refine_ls_wR_factor_gt 0.0860
_refine_ls_wR_factor_ref 0.0925
_reflns_Friedel_coverage 0.000
_reflns_number_gt 6576
_reflns_number_total 8107
_reflns_threshold_expression 'I > 2\s(I)'
_cod_data_source_file d4sc02497d4.cif
_cod_data_source_block im024_a
_cod_depositor_comments 'Adding full bibliography for 1572027--1572043.cif.'
_cod_database_code 1572041
_shelx_shelxl_version_number 2018/3
_shelx_space_group_comment
;
The symmetry employed for this shelxl refinement is uniquely defined
by the following loop, which should always be used as a source of
symmetry information in preference to the above space-group names.
They are only intended as comments.
;
_shelx_estimated_absorpt_t_min 0.958
_shelx_estimated_absorpt_t_max 0.988

loop_
_space_group_symop_operation_xyz
'x, y, z'
'-x, -y, -z'

loop_
_atom_site_label
_atom_site_type_symbol
_atom_site_fract_x
_atom_site_fract_y
_atom_site_fract_z
_atom_site_U_iso_or_equiv
_atom_site_adp_type
_atom_site_occupancy
_atom_site_site_symmetry_order
_atom_site_calc_flag
_atom_site_refinement_flags_posn
_atom_site_refinement_flags_adp
_atom_site_refinement_flags_occupancy
_atom_site_disorder_assembly
_atom_site_disorder_group
C1 C 0.27625(17) 0.66284(13) 0.17307(8) 0.0195(3) Uani 1 1 d . . . . .
C2 C 0.27374(19) 0.60490(15) 0.10910(8) 0.0260(4) Uani 1 1 d . . . . .
C3 C 0.1938(3) 0.66799(18) 0.05535(10) 0.0433(5) Uani 1 1 d . . . . .
H3 H 0.143288 0.746239 0.059277 0.052 Uiso 1 1 calc R U . . .
C4 C 0.1886(3) 0.6155(2) -0.00393(11) 0.0608(7) Uani 1 1 d . . . . .
H4 H 0.134816 0.658661 -0.039523 0.073 Uiso 1 1 calc R U . . .
C5 C 0.2627(3) 0.4994(2) -0.01052(11) 0.0559(6) Uani 1 1 d . . . . .
H5 H 0.259376 0.464531 -0.050482 0.067 Uiso 1 1 calc R U . . .
C6 C 0.3415(2) 0.43556(18) 0.04230(10) 0.0455(5) Uani 1 1 d . . . . .
H6 H 0.390644 0.357047 0.038123 0.055 Uiso 1 1 calc R U . . .
C7 C 0.3479(2) 0.48766(16) 0.10171(9) 0.0333(4) Uani 1 1 d . . . . .
H7 H 0.402237 0.443982 0.137022 0.040 Uiso 1 1 calc R U . . .
C8 C 0.18295(18) 0.98410(13) 0.24012(8) 0.0233(3) Uani 1 1 d . . . . .
C9 C 0.20663(19) 1.04753(14) 0.17939(9) 0.0276(4) Uani 1 1 d . . . . .
C10 C 0.2295(2) 1.16592(15) 0.18093(10) 0.0378(5) Uani 1 1 d . . . . .
H10 H 0.247879 1.207971 0.141522 0.045 Uiso 1 1 calc R U . . .
C11 C 0.2257(2) 1.22183(16) 0.23902(11) 0.0418(5) Uani 1 1 d . . . . .
H11 H 0.246013 1.299350 0.238842 0.050 Uiso 1 1 calc R U . . .
C12 C 0.1918(2) 1.16274(15) 0.29754(10) 0.0360(4) Uani 1 1 d . . . . .
H12 H 0.185507 1.202134 0.336424 0.043 Uiso 1 1 calc R U . . .
C13 C 0.16668(19) 1.04518(14) 0.29945(9) 0.0265(4) Uani 1 1 d . . . . .
C14 C 0.1918(2) 0.99770(16) 0.11276(9) 0.0352(4) Uani 1 1 d . . . . .
H14 H 0.245036 0.914247 0.115330 0.042 Uiso 1 1 calc R U . . .
C15 C 0.2607(3) 1.06392(19) 0.05443(11) 0.0554(6) Uani 1 1 d . . . . .
H15A H 0.196820 1.140760 0.045166 0.083 Uiso 1 1 calc R U . . .
H15B H 0.264994 1.018108 0.016233 0.083 Uiso 1 1 calc R U . . .
H15C H 0.363635 1.074361 0.065366 0.083 Uiso 1 1 calc R U . . .
C16 C 0.0194(2) 0.99905(19) 0.09947(11) 0.0481(5) Uani 1 1 d . . . . .
H16A H -0.023805 0.955854 0.135314 0.072 Uiso 1 1 calc R U . . .
H16B H 0.008942 0.961926 0.059084 0.072 Uiso 1 1 calc R U . . .
H16C H -0.034858 1.080214 0.095687 0.072 Uiso 1 1 calc R U . . .
C17 C 0.1113(2) 0.98966(15) 0.36421(9) 0.0307(4) Uani 1 1 d . . . . .
H17 H 0.161082 0.905346 0.368205 0.037 Uiso 1 1 calc R U . . .
C18 C 0.1515(3) 1.04752(18) 0.42642(10) 0.0480(5) Uani 1 1 d . . . . .
H18A H 0.258098 1.057708 0.424292 0.072 Uiso 1 1 calc R U . . .
H18B H 0.135770 0.996928 0.464845 0.072 Uiso 1 1 calc R U . . .
H18C H 0.085798 1.124078 0.428987 0.072 Uiso 1 1 calc R U . . .
C19 C -0.0647(2) 0.99389(18) 0.36285(11) 0.0438(5) Uani 1 1 d . . . . .
H19A H -0.116772 1.075653 0.360958 0.066 Uiso 1 1 calc R U . . .
H19B H -0.096162 0.952189 0.402060 0.066 Uiso 1 1 calc R U . . .
H19C H -0.091351 0.956460 0.324673 0.066 Uiso 1 1 calc R U . . .
C20 C 0.30583(17) 0.68288(13) 0.38579(7) 0.0187(3) Uani 1 1 d . . . . .
C21 C 0.38934(18) 0.71094(14) 0.44048(8) 0.0247(4) Uani 1 1 d . . . . .
C22 C 0.3242(2) 0.70349(17) 0.50324(9) 0.0354(4) Uani 1 1 d . . . . .
H22 H 0.376336 0.724522 0.539011 0.043 Uiso 1 1 calc R U . . .
C23 C 0.1844(2) 0.66576(18) 0.51363(9) 0.0379(4) Uani 1 1 d . . . . .
H23 H 0.140477 0.664768 0.555654 0.046 Uiso 1 1 calc R U . . .
C24 C 0.1099(2) 0.62952(15) 0.46152(8) 0.0294(4) Uani 1 1 d . . . . .
H24 H 0.018805 0.599308 0.469390 0.035 Uiso 1 1 calc R U . . .
C25 C 0.16740(18) 0.63684(13) 0.39708(8) 0.0210(3) Uani 1 1 d . . . . .
C26 C 0.5489(2) 0.74756(17) 0.43354(9) 0.0340(4) Uani 1 1 d . . . . .
H26 H 0.597770 0.713665 0.393674 0.041 Uiso 1 1 calc R U . . .
C27 C 0.5375(2) 0.8825(2) 0.42468(13) 0.0551(6) Uani 1 1 d . . . . .
H27A H 0.478886 0.912445 0.385617 0.083 Uiso 1 1 calc R U . . .
H27B H 0.639906 0.901699 0.420428 0.083 Uiso 1 1 calc R U . . .
H27C H 0.486669 0.918681 0.462415 0.083 Uiso 1 1 calc R U . . .
C28 C 0.6553(2) 0.6978(2) 0.49199(11) 0.0595(7) Uani 1 1 d . . . . .
H28A H 0.614819 0.734442 0.531314 0.089 Uiso 1 1 calc R U . . .
H28B H 0.757553 0.714875 0.483189 0.089 Uiso 1 1 calc R U . . .
H28C H 0.660343 0.612778 0.498042 0.089 Uiso 1 1 calc R U . . .
C29 C 0.08067(18) 0.58598(13) 0.34443(8) 0.0219(3) Uani 1 1 d . . . . .
H29 H 0.119572 0.611409 0.301182 0.026 Uiso 1 1 calc R U . . .
C30 C 0.1177(2) 0.44961(14) 0.35200(9) 0.0314(4) Uani 1 1 d . . . . .
H30A H 0.227417 0.423405 0.346825 0.047 Uiso 1 1 calc R U . . .
H30B H 0.063235 0.417118 0.318896 0.047 Uiso 1 1 calc R U . . .
H30C H 0.085888 0.422525 0.395058 0.047 Uiso 1 1 calc R U . . .
C31 C -0.09438(19) 0.62947(16) 0.34566(9) 0.0312(4) Uani 1 1 d . . . . .
H31A H -0.137097 0.598284 0.385635 0.047 Uiso 1 1 calc R U . . .
H31B H -0.140673 0.602196 0.308279 0.047 Uiso 1 1 calc R U . . .
H31C H -0.115567 0.715298 0.343828 0.047 Uiso 1 1 calc R U . . .
C32 C 0.60401(17) 0.56123(14) 0.20960(8) 0.0205(3) Uani 1 1 d . . . . .
C33 C 0.67852(18) 0.65480(14) 0.18366(8) 0.0245(4) Uani 1 1 d . . . . .
C34 C 0.8358(2) 0.62872(17) 0.16715(9) 0.0323(4) Uani 1 1 d . . . . .
H34 H 0.886028 0.690047 0.150576 0.039 Uiso 1 1 calc R U . . .
C35 C 0.9180(2) 0.51355(18) 0.17499(10) 0.0383(5) Uani 1 1 d . . . . .
H35 H 1.023056 0.498018 0.164373 0.046 Uiso 1 1 calc R U . . .
C36 C 0.8445(2) 0.42158(17) 0.19855(9) 0.0337(4) Uani 1 1 d . . . . .
H36 H 0.900414 0.343998 0.202561 0.040 Uiso 1 1 calc R U . . .
C37 C 0.68862(19) 0.44226(14) 0.21644(8) 0.0245(4) Uani 1 1 d . . . . .
C38 C 0.6168(2) 0.33686(14) 0.24426(9) 0.0306(4) Uani 1 1 d . . . . .
H38 H 0.504505 0.358252 0.237405 0.037 Uiso 1 1 calc R U . . .
C39 C 0.6724(3) 0.22113(18) 0.21032(13) 0.0592(7) Uani 1 1 d . . . . .
H39A H 0.656482 0.235517 0.163538 0.089 Uiso 1 1 calc R U . . .
H39B H 0.614708 0.161097 0.227068 0.089 Uiso 1 1 calc R U . . .
H39C H 0.780829 0.194060 0.219012 0.089 Uiso 1 1 calc R U . . .
C40 C 0.6438(3) 0.3172(2) 0.31876(11) 0.0573(6) Uani 1 1 d . . . . .
H40A H 0.753277 0.299318 0.327386 0.086 Uiso 1 1 calc R U . . .
H40B H 0.596153 0.251671 0.335923 0.086 Uiso 1 1 calc R U . . .
H40C H 0.598903 0.388374 0.339752 0.086 Uiso 1 1 calc R U . . .
C41 C 0.5970(2) 0.78360(15) 0.17006(9) 0.0307(4) Uani 1 1 d . . . . .
H41 H 0.488713 0.788409 0.184396 0.037 Uiso 1 1 calc R U . . .
C42 C 0.6689(3) 0.87068(18) 0.20914(13) 0.0528(6) Uani 1 1 d . . . . .
H42A H 0.664631 0.848047 0.255503 0.079 Uiso 1 1 calc R U . . .
H42B H 0.611985 0.950304 0.200585 0.079 Uiso 1 1 calc R U . . .
H42C H 0.775060 0.868209 0.195808 0.079 Uiso 1 1 calc R U . . .
C43 C 0.5968(3) 0.8168(2) 0.09571(11) 0.0549(6) Uani 1 1 d . . . . .
H43A H 0.701757 0.806658 0.079658 0.082 Uiso 1 1 calc R U . . .
H43B H 0.547747 0.898737 0.087344 0.082 Uiso 1 1 calc R U . . .
H43C H 0.540802 0.765982 0.073459 0.082 Uiso 1 1 calc R U . . .
N1 N 0.18340(15) 0.76152(11) 0.18064(7) 0.0222(3) Uani 1 1 d . . . . .
P1 P 0.15720(5) 0.82519(3) 0.25413(2) 0.01973(10) Uani 1 1 d . . . . .
P2 P 0.38086(5) 0.73301(3) 0.30442(2) 0.01906(10) Uani 1 1 d . . . . .
P3 P 0.40142(5) 0.58143(3) 0.24144(2) 0.01890(10) Uani 1 1 d . . . . .

loop_
_atom_site_aniso_label
_atom_site_aniso_U_11
_atom_site_aniso_U_22
_atom_site_aniso_U_33
_atom_site_aniso_U_23
_atom_site_aniso_U_13
_atom_site_aniso_U_12
C1 0.0213(8) 0.0227(8) 0.0167(8) -0.0012(6) 0.0007(6) -0.0099(6)
C2 0.0277(9) 0.0332(9) 0.0196(9) -0.0055(7) 0.0006(7) -0.0108(7)
C3 0.0584(13) 0.0432(11) 0.0261(11) -0.0089(9) -0.0083(9) 0.0000(9)
C4 0.0858(18) 0.0664(15) 0.0262(12) -0.0119(11) -0.0201(12) 0.0028(13)
C5 0.0732(16) 0.0664(15) 0.0297(12) -0.0258(11) -0.0078(11) -0.0073(12)
C6 0.0546(13) 0.0449(11) 0.0379(12) -0.0213(10) -0.0018(10) -0.0045(10)
C7 0.0375(10) 0.0366(10) 0.0274(10) -0.0104(8) -0.0020(8) -0.0077(8)
C8 0.0219(8) 0.0194(7) 0.0279(9) 0.0013(7) -0.0002(7) -0.0028(6)
C9 0.0253(9) 0.0248(8) 0.0311(10) 0.0044(7) 0.0047(7) -0.0024(7)
C10 0.0402(11) 0.0273(9) 0.0439(12) 0.0107(8) 0.0087(9) -0.0059(8)
C11 0.0457(12) 0.0228(9) 0.0585(14) -0.0012(9) 0.0061(10) -0.0115(8)
C12 0.0432(11) 0.0226(8) 0.0429(12) -0.0070(8) 0.0005(9) -0.0058(8)
C13 0.0277(9) 0.0210(8) 0.0298(10) -0.0014(7) -0.0004(7) -0.0015(6)
C14 0.0460(11) 0.0319(9) 0.0248(10) 0.0092(8) 0.0060(8) -0.0037(8)
C15 0.0806(17) 0.0468(12) 0.0346(12) 0.0136(10) 0.0174(11) -0.0075(11)
C16 0.0559(13) 0.0519(12) 0.0335(12) 0.0069(9) -0.0116(10) -0.0045(10)
C17 0.0409(10) 0.0236(8) 0.0254(10) -0.0051(7) 0.0023(8) 0.0014(7)
C18 0.0651(15) 0.0454(12) 0.0324(12) -0.0146(9) 0.0018(10) -0.0022(10)
C19 0.0447(12) 0.0445(11) 0.0413(13) -0.0054(9) 0.0140(10) -0.0059(9)
C20 0.0219(8) 0.0187(7) 0.0145(8) -0.0018(6) 0.0009(6) -0.0008(6)
C21 0.0243(8) 0.0283(8) 0.0207(9) -0.0057(7) -0.0024(7) -0.0008(6)
C22 0.0388(11) 0.0518(11) 0.0177(9) -0.0066(8) -0.0047(8) -0.0114(9)
C23 0.0439(11) 0.0549(12) 0.0166(9) -0.0035(8) 0.0070(8) -0.0131(9)
C24 0.0314(9) 0.0347(9) 0.0236(9) 0.0013(7) 0.0039(7) -0.0113(7)
C25 0.0250(8) 0.0188(7) 0.0185(8) 0.0002(6) -0.0001(6) -0.0021(6)
C26 0.0228(9) 0.0534(11) 0.0274(10) -0.0167(9) -0.0012(7) -0.0052(8)
C27 0.0404(12) 0.0640(14) 0.0705(17) -0.0255(12) 0.0065(11) -0.0283(11)
C28 0.0295(11) 0.108(2) 0.0381(13) -0.0257(13) -0.0093(9) 0.0031(12)
C29 0.0240(8) 0.0232(8) 0.0198(9) -0.0009(6) 0.0020(7) -0.0079(6)
C30 0.0378(10) 0.0248(8) 0.0335(11) -0.0023(7) 0.0008(8) -0.0103(7)
C31 0.0265(9) 0.0394(10) 0.0285(10) -0.0063(8) 0.0009(7) -0.0068(7)
C32 0.0191(8) 0.0272(8) 0.0160(8) -0.0058(6) 0.0010(6) -0.0044(6)
C33 0.0239(8) 0.0336(9) 0.0180(9) -0.0051(7) 0.0015(7) -0.0096(7)
C34 0.0264(9) 0.0464(11) 0.0278(10) -0.0073(8) 0.0048(7) -0.0148(8)
C35 0.0201(9) 0.0592(12) 0.0355(11) -0.0132(9) 0.0037(8) -0.0037(8)
C36 0.0262(9) 0.0394(10) 0.0331(11) -0.0101(8) -0.0024(8) 0.0039(8)
C37 0.0255(9) 0.0299(8) 0.0178(9) -0.0078(7) -0.0018(7) -0.0015(7)
C38 0.0330(10) 0.0245(8) 0.0323(10) -0.0031(7) -0.0016(8) 0.0015(7)
C39 0.0669(15) 0.0330(11) 0.0781(18) -0.0214(11) 0.0111(13) -0.0044(10)
C40 0.0828(18) 0.0492(13) 0.0377(13) 0.0109(10) -0.0080(12) -0.0105(12)
C41 0.0316(10) 0.0309(9) 0.0313(10) -0.0002(8) 0.0090(8) -0.0117(7)
C42 0.0474(13) 0.0389(11) 0.0788(18) -0.0155(11) 0.0110(12) -0.0228(10)
C43 0.0591(14) 0.0563(13) 0.0418(13) 0.0207(11) 0.0144(11) 0.0000(11)
N1 0.0241(7) 0.0255(7) 0.0181(7) -0.0012(5) 0.0001(5) -0.0076(5)
P1 0.0235(2) 0.01783(19) 0.0178(2) -0.00045(15) 0.00102(16) -0.00372(15)
P2 0.0212(2) 0.0210(2) 0.0160(2) -0.00347(15) 0.00152(16) -0.00587(15)
P3 0.0208(2) 0.01891(19) 0.0175(2) -0.00271(15) 0.00274(16) -0.00440(15)

loop_
_atom_type_symbol
_atom_type_description
_atom_type_scat_dispersion_real
_atom_type_scat_dispersion_imag
_atom_type_scat_source
C C 0.0033 0.0016 'International Tables Vol C Tables 4.2.6.8 and 6.1.1.4'
H H 0.0000 0.0000 'International Tables Vol C Tables 4.2.6.8 and 6.1.1.4'
N N 0.0061 0.0033 'International Tables Vol C Tables 4.2.6.8 and 6.1.1.4'
P P 0.1023 0.0942 'International Tables Vol C Tables 4.2.6.8 and 6.1.1.4'

loop_
_geom_angle_atom_site_label_1
_geom_angle_atom_site_label_2
_geom_angle_atom_site_label_3
_geom_angle
_geom_angle_site_symmetry_1
_geom_angle_site_symmetry_3
_geom_angle_publ_flag
N1 C1 C2 118.73(14) . . ?
N1 C1 P3 122.45(12) . . ?
C2 C1 P3 118.58(11) . . ?
C3 C2 C7 118.30(16) . . ?
C3 C2 C1 119.81(15) . . ?
C7 C2 C1 121.88(15) . . ?
C4 C3 C2 120.65(19) . . ?
C5 C4 C3 120.4(2) . . ?
C6 C5 C4 119.68(19) . . ?
C5 C6 C7 120.31(19) . . ?
C6 C7 C2 120.67(18) . . ?
C9 C8 C13 119.60(14) . . ?
C9 C8 P1 128.02(13) . . ?
C13 C8 P1 112.27(12) . . ?
C10 C9 C8 118.15(16) . . ?
C10 C9 C14 118.52(16) . . ?
C8 C9 C14 123.02(15) . . ?
C11 C10 C9 121.89(17) . . ?
C10 C11 C12 119.86(16) . . ?
C11 C12 C13 121.15(18) . . ?
C12 C13 C8 118.93(16) . . ?
C12 C13 C17 118.50(16) . . ?
C8 C13 C17 122.41(14) . . ?
C9 C14 C15 114.98(17) . . ?
C9 C14 C16 108.63(15) . . ?
C15 C14 C16 109.10(17) . . ?
C13 C17 C19 110.53(15) . . ?
C13 C17 C18 114.64(15) . . ?
C19 C17 C18 108.52(16) . . ?
C25 C20 C21 119.44(14) . . ?
C25 C20 P2 126.33(12) . . ?
C21 C20 P2 113.63(12) . . ?
C22 C21 C20 118.77(15) . . ?
C22 C21 C26 118.32(15) . . ?
C20 C21 C26 122.90(15) . . ?
C23 C22 C21 121.51(16) . . ?
C24 C23 C22 119.58(17) . . ?
C23 C24 C25 121.77(16) . . ?
C24 C25 C20 118.57(14) . . ?
C24 C25 C29 116.76(14) . . ?
C20 C25 C29 124.53(14) . . ?
C27 C26 C21 112.12(15) . . ?
C27 C26 C28 109.72(17) . . ?
C21 C26 C28 112.32(17) . . ?
C25 C29 C31 113.55(13) . . ?
C25 C29 C30 109.18(13) . . ?
C31 C29 C30 110.50(13) . . ?
C33 C32 C37 119.67(14) . . ?
C33 C32 P3 124.80(12) . . ?
C37 C32 P3 115.42(12) . . ?
C34 C33 C32 118.92(15) . . ?
C34 C33 C41 116.92(15) . . ?
C32 C33 C41 124.12(14) . . ?
C35 C34 C33 121.15(17) . . ?
C36 C35 C34 120.03(17) . . ?
C35 C36 C37 121.40(16) . . ?
C36 C37 C32 118.78(16) . . ?
C36 C37 C38 118.41(15) . . ?
C32 C37 C38 122.79(14) . . ?
C37 C38 C39 114.02(16) . . ?
C37 C38 C40 110.18(15) . . ?
C39 C38 C40 110.63(17) . . ?
C33 C41 C43 109.62(15) . . ?
C33 C41 C42 111.96(16) . . ?
C43 C41 C42 111.95(17) . . ?
C1 N1 P1 122.95(11) . . ?
N1 P1 C8 107.81(7) . . ?
N1 P1 P2 98.79(5) . . ?
C8 P1 P2 103.97(5) . . ?
C20 P2 P3 106.94(5) . . ?
C20 P2 P1 100.97(5) . . ?
P3 P2 P1 91.91(2) . . ?
C32 P3 C1 106.23(7) . . ?
C32 P3 P2 104.97(5) . . ?
C1 P3 P2 96.14(5) . . ?

loop_
_geom_bond_atom_site_label_1
_geom_bond_atom_site_label_2
_geom_bond_distance
_geom_bond_site_symmetry_2
_geom_bond_publ_flag
C1 N1 1.2821(19) . ?
C1 C2 1.498(2) . ?
C1 P3 1.8697(16) . ?
C2 C3 1.391(3) . ?
C2 C7 1.394(2) . ?
C3 C4 1.384(3) . ?
C4 C5 1.379(3) . ?
C5 C6 1.375(3) . ?
C6 C7 1.385(3) . ?
C8 C9 1.416(2) . ?
C8 C13 1.424(2) . ?
C8 P1 1.8640(15) . ?
C9 C10 1.399(2) . ?
C9 C14 1.517(3) . ?
C10 C11 1.374(3) . ?
C11 C12 1.379(3) . ?
C12 C13 1.391(2) . ?
C13 C17 1.528(2) . ?
C14 C15 1.533(3) . ?
C14 C16 1.534(3) . ?
C17 C19 1.533(3) . ?
C17 C18 1.536(3) . ?
C20 C25 1.412(2) . ?
C20 C21 1.422(2) . ?
C20 P2 1.8579(16) . ?
C21 C22 1.391(2) . ?
C21 C26 1.528(2) . ?
C22 C23 1.375(3) . ?
C23 C24 1.374(2) . ?
C24 C25 1.396(2) . ?
C25 C29 1.522(2) . ?
C26 C27 1.520(3) . ?
C26 C28 1.533(3) . ?
C29 C31 1.525(2) . ?
C29 C30 1.526(2) . ?
C32 C33 1.412(2) . ?
C32 C37 1.423(2) . ?
C32 P3 1.8588(16) . ?
C33 C34 1.397(2) . ?
C33 C41 1.522(2) . ?
C34 C35 1.380(3) . ?
C35 C36 1.377(3) . ?
C36 C37 1.390(2) . ?
C37 C38 1.521(2) . ?
C38 C39 1.528(2) . ?
C38 C40 1.529(3) . ?
C41 C43 1.530(3) . ?
C41 C42 1.533(3) . ?
N1 P1 1.6970(14) . ?
P1 P2 2.2724(6) . ?
P2 P3 2.1972(5) . ?
